data_2232133
loop_
_publ_author_name
'Liu, Qing-lei'
'Wang, Wei'
'Gao, Yan'
'Zhang, Jing-jing'
'Jia, Xiao-yu'

_publ_section_title
;
 <i>rac</i>-3-{4-[(2-Hydroxybenzylidene)amino]-3-phenyl-5-sulfanylidene-4,5-dihydro-1<i>H</i>-1,2,4-triazol-1-yl}-1,3-diphenylpropan-1-one
;
_journal_coeditor_code ZS2139
_journal_issue 10
_journal_name_full 'Acta Crystallographica Section E'
_journal_page_first o2726
_journal_paper_doi 10.1107/S1600536811035203
_journal_volume 67
_journal_year 2011
_chemical_formula_iupac 'C30 H24 N4 O2 S'
_chemical_formula_moiety 'C30 H24 N4 O2 S'
_chemical_formula_sum 'C30 H24 N4 O2 S'
_chemical_formula_weight 504.59
_chemical_name_systematic
;
<i>rac</i>-3-{4-[(2-Hydroxybenzylidene)amino]-3-phenyl-5-sulfanylidene-
4,5-dihydro-1<i>H</i>-1,2,4-triazol-1-yl}-1,3-diphenylpropan-1-one
;
_space_group_IT_number 2
_symmetry_cell_setting triclinic
_symmetry_space_group_name_Hall '-P 1'
_symmetry_space_group_name_H-M 'P -1'
_atom_sites_solution_hydrogens geom
_atom_sites_solution_primary direct
_atom_sites_solution_secondary difmap
_cell_angle_alpha 78.114(12)
_cell_angle_beta 81.715(15)
_cell_angle_gamma 87.318(16)
_cell_formula_units_Z 2
_cell_length_a 6.770(2)
_cell_length_b 13.170(5)
_cell_length_c 14.851(5)
_cell_measurement_reflns_used 4176
_cell_measurement_temperature 113(2)
_cell_measurement_theta_max 28.1
_cell_measurement_theta_min 1.4
_cell_volume 1282.0(8)
_computing_cell_refinement 'CrystalClear (Rigaku/MSC, 2005)'
_computing_data_collection 'CrystalClear (Rigaku/MSC, 2005)'
_computing_data_reduction 'CrystalClear (Rigaku/MSC, 2005)'
_computing_molecular_graphics 'SHELXTL (Sheldrick, 2008)'
_computing_publication_material 'SHELXTL (Sheldrick, 2008)'
_computing_structure_refinement 'SHELXL97 (Sheldrick, 2008)'
_computing_structure_solution 'SHELXS97 (Sheldrick, 2008)'
_diffrn_ambient_temperature 113(2)
_diffrn_detector_area_resol_mean 14.63
_diffrn_measured_fraction_theta_full 0.995
_diffrn_measured_fraction_theta_max 0.995
_diffrn_measurement_device_type 'Rigaku Saturn CCD area-detector'
_diffrn_measurement_method '\f and \w'
_diffrn_radiation_monochromator multilayer
_diffrn_radiation_source 'rotating anode'
_diffrn_radiation_type 'Mo K\a'
_diffrn_radiation_wavelength 0.71073
_diffrn_reflns_av_R_equivalents 0.0429
_diffrn_reflns_av_sigmaI/netI 0.0659
_diffrn_reflns_limit_h_max 8
_diffrn_reflns_limit_h_min -8
_diffrn_reflns_limit_k_max 17
_diffrn_reflns_limit_k_min -17
_diffrn_reflns_limit_l_max 19
_diffrn_reflns_limit_l_min -18
_diffrn_reflns_number 16609
_diffrn_reflns_theta_full 27.88
_diffrn_reflns_theta_max 27.88
_diffrn_reflns_theta_min 1.41
_diffrn_standards_number 0
_exptl_absorpt_coefficient_mu 0.162
_exptl_absorpt_correction_T_max 0.9809
_exptl_absorpt_correction_T_min 0.9684
_exptl_absorpt_correction_type multi-scan
_exptl_absorpt_process_details '(CrystalClear; Rigaku/MSC, 2005)'
_exptl_crystal_colour colorless
_exptl_crystal_density_diffrn 1.307
_exptl_crystal_density_method 'not measured'
_exptl_crystal_description prism
_exptl_crystal_F_000 528
_exptl_crystal_size_max 0.20
_exptl_crystal_size_mid 0.18
_exptl_crystal_size_min 0.12
_refine_diff_density_max 0.293
_refine_diff_density_min -0.209
_refine_ls_extinction_method none
_refine_ls_goodness_of_fit_ref 0.948
_refine_ls_hydrogen_treatment mixed
_refine_ls_matrix_type full
_refine_ls_number_parameters 338
_refine_ls_number_reflns 6076
_refine_ls_number_restraints 0
_refine_ls_restrained_S_all 0.948
_refine_ls_R_factor_all 0.0615
_refine_ls_R_factor_gt 0.0397
_refine_ls_shift/su_max 0.001
_refine_ls_shift/su_mean 0.000
_refine_ls_structure_factor_coef Fsqd
_refine_ls_weighting_details 'w=1/[\s^2^(Fo^2^)+(0.0415P)^2^] where P=(Fo^2^+2Fc^2^)/3'
_refine_ls_weighting_scheme calc
_refine_ls_wR_factor_gt 0.0858
_refine_ls_wR_factor_ref 0.0936
_reflns_number_gt 3749
_reflns_number_total 6076
_reflns_threshold_expression I>2\s(I)
_cod_data_source_file zs2139.cif
_cod_data_source_block I
_cod_original_cell_volume 1282.0(7)
_cod_database_code 2232133
_cod_database_fobs_code 2232133

loop_
_symmetry_equiv_pos_as_xyz
'x, y, z'
'-x, -y, -z'

loop_
_atom_site_type_symbol
_atom_site_label
_atom_site_fract_x
_atom_site_fract_y
_atom_site_fract_z
_atom_site_U_iso_or_equiv
_atom_site_adp_type
_atom_site_calc_flag
_atom_site_refinement_flags
_atom_site_occupancy
_atom_site_symmetry_multiplicity
S S1 1.23731(6) 0.74106(3) 0.66002(2) 0.02837(11) Uani d . 1 1
O O1 1.1833(2) 0.82091(11) 0.92569(8) 0.0578(4) Uani d . 1 1
O O2 0.83353(15) 0.41453(9) 0.60325(8) 0.0347(3) Uani d . 1 1
H H2 0.828(3) 0.470(2) 0.6402(16) 0.113(9) Uiso d . 1 1
N N1 0.75550(17) 0.71629(9) 0.84047(8) 0.0248(3) Uani d . 1 1
N N2 0.92480(17) 0.76425(9) 0.79086(7) 0.0227(3) Uani d . 1 1
N N3 0.92676(16) 0.61510(9) 0.75493(7) 0.0212(3) Uani d . 1 1
N N4 0.95198(17) 0.53608(9) 0.70367(7) 0.0224(3) Uani d . 1 1
C C1 1.0334(2) 0.70663(11) 0.73499(9) 0.0223(3) Uani d . 1 1
C C2 0.7565(2) 0.62593(11) 0.81636(9) 0.0218(3) Uani d . 1 1
C C3 0.9499(2) 0.87572(11) 0.78459(9) 0.0233(3) Uani d . 1 1
H H3 1.0950 0.8915 0.7666 0.028 Uiso calc R 1 1
C C4 0.8830(2) 0.90266(11) 0.87934(9) 0.0282(3) Uani d . 1 1
H H4A 0.8801 0.9790 0.8728 0.034 Uiso calc R 1 1
H H4B 0.7457 0.8776 0.9023 0.034 Uiso calc R 1 1
C C5 1.0196(3) 0.85503(12) 0.95006(11) 0.0355(4) Uani d . 1 1
C C6 0.9467(3) 0.85086(12) 1.05085(10) 0.0382(4) Uani d . 1 1
C C7 0.7628(3) 0.89039(14) 1.08254(11) 0.0455(5) Uani d . 1 1
H H7 0.6782 0.9243 1.0394 0.055 Uiso calc R 1 1
C C8 0.7012(3) 0.88071(16) 1.17744(12) 0.0597(6) Uani d . 1 1
H H8 0.5743 0.9072 1.1993 0.072 Uiso calc R 1 1
C C9 0.8262(4) 0.83231(17) 1.23954(13) 0.0711(7) Uani d . 1 1
H H9 0.7835 0.8245 1.3043 0.085 Uiso calc R 1 1
C C10 1.0123(4) 0.79515(16) 1.20885(13) 0.0680(7) Uani d . 1 1
H H10 1.0989 0.7638 1.2521 0.082 Uiso calc R 1 1
C C11 1.0712(3) 0.80400(13) 1.11513(11) 0.0518(5) Uani d . 1 1
H H11 1.1986 0.7778 1.0938 0.062 Uiso calc R 1 1
C C12 0.8368(2) 0.93823(11) 0.71014(9) 0.0240(3) Uani d . 1 1
C C13 0.6371(2) 0.92297(14) 0.70853(11) 0.0398(4) Uani d . 1 1
H H13 0.5671 0.8718 0.7553 0.048 Uiso calc R 1 1
C C14 0.5375(3) 0.98140(14) 0.63950(12) 0.0455(5) Uani d . 1 1
H H14 0.4007 0.9690 0.6389 0.055 Uiso calc R 1 1
C C15 0.6345(3) 1.05683(13) 0.57213(11) 0.0400(4) Uani d . 1 1
H H15 0.5645 1.0986 0.5264 0.048 Uiso calc R 1 1
C C16 0.8329(3) 1.07093(14) 0.57177(12) 0.0521(5) Uani d . 1 1
H H16 0.9025 1.1215 0.5243 0.062 Uiso calc R 1 1
C C17 0.9338(3) 1.01215(14) 0.64007(11) 0.0447(5) Uani d . 1 1
H H17 1.0721 1.0229 0.6386 0.054 Uiso calc R 1 1
C C18 0.5920(2) 0.55264(11) 0.84967(9) 0.0232(3) Uani d . 1 1
C C19 0.6105(2) 0.44711(12) 0.84903(10) 0.0325(4) Uani d . 1 1
H H19 0.7353 0.4187 0.8268 0.039 Uiso calc R 1 1
C C20 0.4476(2) 0.38335(13) 0.88066(11) 0.0381(4) Uani d . 1 1
H H20 0.4609 0.3115 0.8794 0.046 Uiso calc R 1 1
C C21 0.2664(2) 0.42313(13) 0.91398(10) 0.0350(4) Uani d . 1 1
H H21 0.1550 0.3791 0.9356 0.042 Uiso calc R 1 1
C C22 0.2481(2) 0.52800(13) 0.91564(10) 0.0318(4) Uani d . 1 1
H H22 0.1237 0.5556 0.9392 0.038 Uiso calc R 1 1
C C23 0.4081(2) 0.59262(12) 0.88353(9) 0.0267(3) Uani d . 1 1
H H23 0.3933 0.6645 0.8844 0.032 Uiso calc R 1 1
C C24 1.1334(2) 0.50562(11) 0.68280(9) 0.0227(3) Uani d . 1 1
H H24 1.2383 0.5311 0.7077 0.027 Uiso calc R 1 1
C C25 1.1778(2) 0.43255(11) 0.62150(9) 0.0221(3) Uani d . 1 1
C C26 1.0299(2) 0.39283(11) 0.58138(10) 0.0241(3) Uani d . 1 1
C C27 1.0835(2) 0.32828(12) 0.51852(10) 0.0300(4) Uani d . 1 1
H H27 0.9836 0.3018 0.4912 0.036 Uiso calc R 1 1
C C28 1.2809(2) 0.30257(12) 0.49579(10) 0.0338(4) Uani d . 1 1
H H28 1.3162 0.2587 0.4524 0.041 Uiso calc R 1 1
C C29 1.4298(2) 0.33974(13) 0.53524(11) 0.0358(4) Uani d . 1 1
H H29 1.5658 0.3209 0.5198 0.043 Uiso calc R 1 1
C C30 1.3763(2) 0.40458(12) 0.59726(10) 0.0303(4) Uani d . 1 1
H H30 1.4773 0.4308 0.6240 0.036 Uiso calc R 1 1

loop_
_atom_site_aniso_label
_atom_site_aniso_U_11
_atom_site_aniso_U_22
_atom_site_aniso_U_33
_atom_site_aniso_U_12
_atom_site_aniso_U_13
_atom_site_aniso_U_23
S1 0.0274(2) 0.0312(2) 0.0263(2) -0.00792(17) 0.00275(16) -0.00803(16)
O1 0.0705(9) 0.0658(10) 0.0453(8) 0.0350(8) -0.0258(7) -0.0258(7)
O2 0.0215(6) 0.0371(7) 0.0515(7) 0.0004(5) -0.0089(5) -0.0206(6)
N1 0.0280(7) 0.0198(6) 0.0251(6) -0.0032(5) 0.0028(5) -0.0047(5)
N2 0.0278(7) 0.0175(6) 0.0221(6) -0.0035(5) 0.0009(5) -0.0047(5)
N3 0.0226(7) 0.0191(6) 0.0225(6) -0.0021(5) 0.0007(5) -0.0078(5)
N4 0.0251(7) 0.0198(6) 0.0236(6) -0.0014(5) 0.0000(5) -0.0096(5)
C1 0.0259(8) 0.0215(8) 0.0205(7) -0.0013(6) -0.0057(6) -0.0049(6)
C2 0.0240(8) 0.0194(7) 0.0207(7) 0.0012(6) 0.0005(6) -0.0040(6)
C3 0.0277(8) 0.0173(7) 0.0253(8) -0.0048(6) -0.0026(6) -0.0047(6)
C4 0.0402(9) 0.0197(8) 0.0260(8) 0.0002(7) -0.0060(7) -0.0072(6)
C5 0.0568(12) 0.0214(8) 0.0319(9) 0.0065(8) -0.0132(8) -0.0101(7)
C6 0.0720(13) 0.0184(8) 0.0267(9) -0.0022(8) -0.0124(9) -0.0060(7)
C7 0.0737(14) 0.0363(10) 0.0284(9) -0.0090(10) -0.0047(9) -0.0107(8)
C8 0.0915(17) 0.0539(13) 0.0347(11) -0.0183(12) 0.0057(11) -0.0172(10)
C9 0.137(2) 0.0507(14) 0.0249(10) -0.0321(15) -0.0065(13) -0.0031(10)
C10 0.132(2) 0.0381(12) 0.0351(11) -0.0064(14) -0.0262(13) 0.0014(9)
C11 0.0972(16) 0.0258(10) 0.0354(10) 0.0024(10) -0.0230(10) -0.0042(8)
C12 0.0305(9) 0.0191(7) 0.0238(7) -0.0030(6) -0.0042(6) -0.0067(6)
C13 0.0358(10) 0.0415(11) 0.0363(9) -0.0082(8) -0.0037(8) 0.0066(8)
C14 0.0349(10) 0.0502(12) 0.0492(11) -0.0031(9) -0.0146(8) 0.0018(9)
C15 0.0531(12) 0.0288(9) 0.0403(10) 0.0004(8) -0.0211(9) -0.0020(8)
C16 0.0608(13) 0.0387(11) 0.0505(11) -0.0201(10) -0.0215(10) 0.0191(9)
C17 0.0413(11) 0.0404(11) 0.0488(11) -0.0176(9) -0.0163(9) 0.0102(9)
C18 0.0278(8) 0.0205(8) 0.0205(7) -0.0030(6) -0.0005(6) -0.0036(6)
C19 0.0320(9) 0.0239(8) 0.0378(9) -0.0032(7) 0.0070(7) -0.0051(7)
C20 0.0455(11) 0.0235(9) 0.0433(10) -0.0108(8) 0.0063(8) -0.0082(7)
C21 0.0347(10) 0.0381(10) 0.0300(9) -0.0178(8) 0.0036(7) -0.0037(7)
C22 0.0268(9) 0.0382(10) 0.0283(8) -0.0036(7) 0.0030(7) -0.0058(7)
C23 0.0283(9) 0.0254(8) 0.0252(8) -0.0012(7) 0.0002(6) -0.0048(6)
C24 0.0224(8) 0.0233(8) 0.0232(7) -0.0013(6) -0.0033(6) -0.0061(6)
C25 0.0220(8) 0.0226(8) 0.0220(7) -0.0013(6) -0.0005(6) -0.0067(6)
C26 0.0222(8) 0.0237(8) 0.0267(8) -0.0010(6) -0.0033(6) -0.0057(6)
C27 0.0351(9) 0.0273(9) 0.0314(8) -0.0008(7) -0.0103(7) -0.0110(7)
C28 0.0414(10) 0.0326(9) 0.0296(8) 0.0026(8) -0.0004(7) -0.0150(7)
C29 0.0253(9) 0.0417(10) 0.0428(10) 0.0041(8) 0.0012(7) -0.0193(8)
C30 0.0223(8) 0.0345(9) 0.0370(9) -0.0011(7) -0.0041(7) -0.0136(7)

loop_
_atom_type_symbol
_atom_type_description
_atom_type_scat_dispersion_real
_atom_type_scat_dispersion_imag
_atom_type_scat_source
C C 0.0033 0.0016
; International Tables
Vol. C, Tables 4.2.6.8 and 6.1.1.4
;
H H 0.0000 0.0000
; International Tables
Vol. C, Tables 4.2.6.8 and 6.1.1.4
;
N N 0.0061 0.0033
; International Tables
Vol. C, Tables 4.2.6.8 and 6.1.1.4
;
O O 0.0106 0.0106
; International Tables
Vol. C, Tables 4.2.6.8 and 6.1.1.4
;
S S 0.1246 0.1246
; International Tables
Vol. C, Tables 4.2.6.8 and 6.1.1.4
;

loop_
_geom_angle_atom_site_label_1
_geom_angle_atom_site_label_2
_geom_angle_atom_site_label_3
_geom_angle
C26 O2 H2 105.6(13)
C2 N1 N2 105.10(11)
C1 N2 N1 113.68(11)
C1 N2 C3 124.75(12)
N1 N2 C3 119.92(11)
C2 N3 C1 109.06(11)
C2 N3 N4 122.82(11)
C1 N3 N4 125.91(11)
C24 N4 N3 115.83(12)
N2 C1 N3 102.24(11)
N2 C1 S1 127.65(11)
N3 C1 S1 130.08(11)
N1 C2 N3 109.77(12)
N1 C2 C18 122.42(12)
N3 C2 C18 127.77(12)
N2 C3 C12 110.20(11)
N2 C3 C4 109.44(11)
C12 C3 C4 112.21(12)
N2 C3 H3 108.3
C12 C3 H3 108.3
C4 C3 H3 108.3
C5 C4 C3 112.33(13)
C5 C4 H4A 109.1
C3 C4 H4A 109.1
C5 C4 H4B 109.1
C3 C4 H4B 109.1
H4A C4 H4B 107.9
O1 C5 C6 120.73(15)
O1 C5 C4 120.89(14)
C6 C5 C4 118.38(15)
C7 C6 C11 119.05(16)
C7 C6 C5 123.21(15)
C11 C6 C5 117.73(17)
C6 C7 C8 120.28(18)
C6 C7 H7 119.9
C8 C7 H7 119.9
C9 C8 C7 119.4(2)
C9 C8 H8 120.3
C7 C8 H8 120.3
C10 C9 C8 120.97(19)
C10 C9 H9 119.5
C8 C9 H9 119.5
C11 C10 C9 119.3(2)
C11 C10 H10 120.4
C9 C10 H10 120.4
C10 C11 C6 121.0(2)
C10 C11 H11 119.5
C6 C11 H11 119.5
C13 C12 C17 117.74(14)
C13 C12 C3 122.08(13)
C17 C12 C3 120.17(14)
C12 C13 C14 120.78(15)
C12 C13 H13 119.6
C14 C13 H13 119.6
C15 C14 C13 120.74(16)
C15 C14 H14 119.6
C13 C14 H14 119.6
C16 C15 C14 118.96(16)
C16 C15 H15 120.5
C14 C15 H15 120.5
C15 C16 C17 120.56(16)
C15 C16 H16 119.7
C17 C16 H16 119.7
C12 C17 C16 121.15(16)
C12 C17 H17 119.4
C16 C17 H17 119.4
C19 C18 C23 119.04(14)
C19 C18 C2 123.69(14)
C23 C18 C2 117.27(13)
C20 C19 C18 120.17(15)
C20 C19 H19 119.9
C18 C19 H19 119.9
C21 C20 C19 120.59(16)
C21 C20 H20 119.7
C19 C20 H20 119.7
C20 C21 C22 119.37(15)
C20 C21 H21 120.3
C22 C21 H21 120.3
C23 C22 C21 120.75(15)
C23 C22 H22 119.6
C21 C22 H22 119.6
C22 C23 C18 120.07(15)
C22 C23 H23 120.0
C18 C23 H23 120.0
N4 C24 C25 120.16(13)
N4 C24 H24 119.9
C25 C24 H24 119.9
C30 C25 C26 118.44(13)
C30 C25 C24 118.69(13)
C26 C25 C24 122.78(13)
O2 C26 C27 118.16(13)
O2 C26 C25 121.82(13)
C27 C26 C25 120.02(13)
C28 C27 C26 120.05(14)
C28 C27 H27 120.0
C26 C27 H27 120.0
C27 C28 C29 121.10(15)
C27 C28 H28 119.4
C29 C28 H28 119.4
C30 C29 C28 118.73(15)
C30 C29 H29 120.6
C28 C29 H29 120.6
C29 C30 C25 121.65(14)
C29 C30 H30 119.2
C25 C30 H30 119.2

loop_
_geom_bond_atom_site_label_1
_geom_bond_atom_site_label_2
_geom_bond_distance
S1 C1 1.6608(15)
O1 C5 1.2104(19)
O2 C26 1.3538(17)
O2 H2 1.00(2)
N1 C2 1.3110(17)
N1 N2 1.3741(16)
N2 C1 1.3551(17)
N2 C3 1.4681(18)
N3 C2 1.3841(17)
N3 C1 1.3910(18)
N3 N4 1.4015(15)
N4 C24 1.2890(17)
C2 C18 1.4703(19)
C3 C12 1.516(2)
C3 C4 1.5225(19)
C3 H3 1.0000
C4 C5 1.519(2)
C4 H4A 0.9900
C4 H4B 0.9900
C5 C6 1.498(2)
C6 C7 1.383(2)
C6 C11 1.394(2)
C7 C8 1.392(2)
C7 H7 0.9500
C8 C9 1.380(3)
C8 H8 0.9500
C9 C10 1.380(3)
C9 H9 0.9500
C10 C11 1.374(2)
C10 H10 0.9500
C11 H11 0.9500
C12 C13 1.380(2)
C12 C17 1.381(2)
C13 C14 1.387(2)
C13 H13 0.9500
C14 C15 1.371(2)
C14 H14 0.9500
C15 C16 1.364(2)
C15 H15 0.9500
C16 C17 1.386(2)
C16 H16 0.9500
C17 H17 0.9500
C18 C19 1.392(2)
C18 C23 1.3958(19)
C19 C20 1.385(2)
C19 H19 0.9500
C20 C21 1.377(2)
C20 H20 0.9500
C21 C22 1.386(2)
C21 H21 0.9500
C22 C23 1.377(2)
C22 H22 0.9500
C23 H23 0.9500
C24 C25 1.4493(19)
C24 H24 0.9500
C25 C30 1.3923(19)
C25 C26 1.4076(19)
C26 C27 1.3878(19)
C27 C28 1.375(2)
C27 H27 0.9500
C28 C29 1.391(2)
C28 H28 0.9500
C29 C30 1.381(2)
C29 H29 0.9500
C30 H30 0.9500

loop_
_geom_hbond_atom_site_label_D
_geom_hbond_atom_site_label_H
_geom_hbond_atom_site_label_A
_geom_hbond_distance_DH
_geom_hbond_distance_HA
_geom_hbond_distance_DA
_geom_hbond_angle_DHA
_geom_hbond_publ_flag
O2 H2 N4 1.00(3) 1.73(2) 2.6226(19) 147.4(19) yes

loop_
_geom_torsion_atom_site_label_1
_geom_torsion_atom_site_label_2
_geom_torsion_atom_site_label_3
_geom_torsion_atom_site_label_4
_geom_torsion
C2 N1 N2 C1 0.44(15)
C2 N1 N2 C3 166.47(11)
C2 N3 N4 C24 -150.62(12)
C1 N3 N4 C24 48.15(18)
N1 N2 C1 N3 -2.54(15)
C3 N2 C1 N3 -167.79(12)
N1 N2 C1 S1 175.64(10)
C3 N2 C1 S1 10.4(2)
C2 N3 C1 N2 3.62(14)
N4 N3 C1 N2 167.00(12)
C2 N3 C1 S1 -174.50(11)
N4 N3 C1 S1 -11.1(2)
N2 N1 C2 N3 1.96(15)
N2 N1 C2 C18 -175.88(12)
C1 N3 C2 N1 -3.66(16)
N4 N3 C2 N1 -167.66(12)
C1 N3 C2 C18 174.03(13)
N4 N3 C2 C18 10.0(2)
C1 N2 C3 C12 82.90(17)
N1 N2 C3 C12 -81.50(15)
C1 N2 C3 C4 -153.26(13)
N1 N2 C3 C4 42.35(16)
N2 C3 C4 C5 67.58(16)
C12 C3 C4 C5 -169.76(12)
C3 C4 C5 O1 15.4(2)
C3 C4 C5 C6 -164.39(14)
O1 C5 C6 C7 178.74(16)
C4 C5 C6 C7 -1.5(2)
O1 C5 C6 C11 -1.7(2)
C4 C5 C6 C11 178.03(14)
C11 C6 C7 C8 -1.8(3)
C5 C6 C7 C8 177.74(16)
C6 C7 C8 C9 0.7(3)
C7 C8 C9 C10 1.2(3)
C8 C9 C10 C11 -1.9(3)
C9 C10 C11 C6 0.7(3)
C7 C6 C11 C10 1.1(3)
C5 C6 C11 C10 -178.46(17)
N2 C3 C12 C13 52.78(19)
C4 C3 C12 C13 -69.45(18)
N2 C3 C12 C17 -126.17(15)
C4 C3 C12 C17 111.60(16)
C17 C12 C13 C14 -1.0(2)
C3 C12 C13 C14 179.99(15)
C12 C13 C14 C15 -1.1(3)
C13 C14 C15 C16 2.6(3)
C14 C15 C16 C17 -2.0(3)
C13 C12 C17 C16 1.6(3)
C3 C12 C17 C16 -179.37(16)
C15 C16 C17 C12 -0.1(3)
N1 C2 C18 C19 -160.38(14)
N3 C2 C18 C19 22.2(2)
N1 C2 C18 C23 19.7(2)
N3 C2 C18 C23 -157.76(13)
C23 C18 C19 C20 0.7(2)
C2 C18 C19 C20 -179.24(13)
C18 C19 C20 C21 -0.7(2)
C19 C20 C21 C22 0.0(2)
C20 C21 C22 C23 0.7(2)
C21 C22 C23 C18 -0.7(2)
C19 C18 C23 C22 0.0(2)
C2 C18 C23 C22 179.93(13)
N3 N4 C24 C25 -173.25(12)
N4 C24 C25 C30 177.34(13)
N4 C24 C25 C26 0.9(2)
C30 C25 C26 O2 178.39(13)
C24 C25 C26 O2 -5.1(2)
C30 C25 C26 C27 -0.7(2)
C24 C25 C26 C27 175.84(13)
O2 C26 C27 C28 -178.70(13)
C25 C26 C27 C28 0.4(2)
C26 C27 C28 C29 0.4(2)
C27 C28 C29 C30 -0.9(2)
C28 C29 C30 C25 0.6(2)
C26 C25 C30 C29 0.2(2)
C24 C25 C30 C29 -176.46(14)
